data_4504235
loop_
_publ_author_name
'Bi, Minghui'
'Li, Guanghua'
'Hua, Jia'
'Liu, Yunling'
'Liu, Xiaomin'
'Hu, Yawei'
'Shi, Zhan'
'Feng, Shouhua'

_publ_section_title
;
 Two Isomers with FSC Topology Constructed from Cu6I6(DABCO)4and
 Cu8I8(DABCO)6Building Blocks
;
_journal_issue 10
_journal_name_full 'Crystal Growth &amp; Design'
_journal_page_first 2066
_journal_paper_doi 10.1021/cg0700824
_journal_volume 7
_journal_year 2007
_chemical_formula_moiety 'C15 H30 Cu7 I7 N5'
_chemical_formula_sum 'C15 H30 Cu7 I7 N5'
_chemical_formula_weight 1613.52
_chemical_melting_point ?
_chemical_name_systematic
; 
 ? 
;
_space_group_IT_number 12
_symmetry_cell_setting monoclinic
_symmetry_space_group_name_Hall '-C 2y'
_symmetry_space_group_name_H-M 'C 1 2/m 1'
_atom_sites_solution_hydrogens geom
_atom_sites_solution_primary direct
_atom_sites_solution_secondary difmap
_audit_creation_method SHELXL-97
_cell_angle_alpha 90.00
_cell_angle_beta 91.97(3)
_cell_angle_gamma 90.00
_cell_formula_units_Z 4
_cell_length_a 14.564(3)
_cell_length_b 17.469(4)
_cell_length_c 15.039(3)
_cell_measurement_reflns_used 4504
_cell_measurement_temperature 293(2)
_cell_measurement_theta_max 27.47
_cell_measurement_theta_min 3.07
_cell_volume 3823.9(14)
_computing_cell_refinement Process-auto
_computing_data_collection Process-auto
_computing_data_reduction Process-auto
_computing_structure_refinement 'SHELXL-97 (Sheldrick, 1997)'
_computing_structure_solution 'SHELXS-97 (Sheldrick, 1990)'
_diffrn_ambient_temperature 293(2)
_diffrn_detector_area_resol_mean 10.0
_diffrn_measured_fraction_theta_full 0.995
_diffrn_measured_fraction_theta_max 0.995
_diffrn_measurement_device_type 'Rigaku RAXIS-RAPID'
_diffrn_measurement_method omega-scan
_diffrn_radiation_monochromator graphite
_diffrn_radiation_source 'fine-focus sealed tube'
_diffrn_radiation_type MoK\a
_diffrn_radiation_wavelength 0.71073
_diffrn_reflns_av_R_equivalents 0.0797
_diffrn_reflns_av_sigmaI/netI 0.0655
_diffrn_reflns_limit_h_max 18
_diffrn_reflns_limit_h_min -18
_diffrn_reflns_limit_k_max 21
_diffrn_reflns_limit_k_min -22
_diffrn_reflns_limit_l_max 19
_diffrn_reflns_limit_l_min -19
_diffrn_reflns_number 18969
_diffrn_reflns_theta_full 27.47
_diffrn_reflns_theta_max 27.47
_diffrn_reflns_theta_min 3.07
_diffrn_standards_decay_% 0
_diffrn_standards_interval_count 0
_diffrn_standards_interval_time 0
_diffrn_standards_number 0
_exptl_absorpt_coefficient_mu 9.483
_exptl_absorpt_correction_T_max 1.0000
_exptl_absorpt_correction_T_min 0.7262
_exptl_absorpt_correction_type empirical
_exptl_absorpt_process_details process-auto
_exptl_crystal_colour brown
_exptl_crystal_density_diffrn 2.803
_exptl_crystal_density_meas ?
_exptl_crystal_density_method 'not measured'
_exptl_crystal_description block
_exptl_crystal_F_000 2916
_exptl_crystal_size_max 0.32
_exptl_crystal_size_mid 0.28
_exptl_crystal_size_min 0.24
_refine_diff_density_max 2.509
_refine_diff_density_min -2.190
_refine_diff_density_rms 0.224
_refine_ls_extinction_method none
_refine_ls_goodness_of_fit_ref 1.042
_refine_ls_hydrogen_treatment contrl
_refine_ls_matrix_type full
_refine_ls_number_parameters 166
_refine_ls_number_reflns 4504
_refine_ls_number_restraints 0
_refine_ls_restrained_S_all 1.042
_refine_ls_R_factor_all 0.0762
_refine_ls_R_factor_gt 0.0529
_refine_ls_shift/su_max 0.000
_refine_ls_shift/su_mean 0.000
_refine_ls_structure_factor_coef Fsqd
_refine_ls_weighting_details 'calc w=1/[\s^2^(Fo^2^)+(0.0505P)^2^+77.1746P] where P=(Fo^2^+2Fc^2^)/3'
_refine_ls_weighting_scheme calc
_refine_ls_wR_factor_gt 0.1321
_refine_ls_wR_factor_ref 0.1432
_reflns_number_gt 3278
_reflns_number_total 4504
_reflns_threshold_expression >2sigma(I)
_cod_data_source_file cg0700824-file001.cif
_cod_data_source_block 1
_cod_depositor_comments
;
The following automatic conversions were performed:

'_chemical_melting_point' value 'not measured' was changed to '?' -
the value is undefined or not given.

'_symmetry_cell_setting' value
'Monoclinic' changed to 'monoclinic' according to
/home/saulius/struct/CIF-dictionaries/cif_core.dic dictionary named
'cif_core.dic' version 2.4.1 from 2010-06-29.

Automatic conversion script
Id: cif_fix_values 1715 2011-07-08 13:25:40Z adriana 

The following automatic conversions were performed:

'_exptl_crystal_density_meas' value 'none' was changed to '?' - the
value is perceived as not measured.

Automatic conversion script
Id: cif_fix_values 3008 2015-01-20 13:52:24Z robertas 
;
_cod_original_cell_volume 3824.0(13)
_cod_original_sg_symbol_H-M C2/m
_cod_database_code 4504235

loop_
_symmetry_equiv_pos_as_xyz
'x, y, z'
'-x, y, -z'
'x+1/2, y+1/2, z'
'-x+1/2, y+1/2, -z'
'-x, -y, -z'
'x, -y, z'
'-x+1/2, -y+1/2, -z'
'x+1/2, -y+1/2, z'

loop_
_atom_site_label
_atom_site_type_symbol
_atom_site_fract_x
_atom_site_fract_y
_atom_site_fract_z
_atom_site_U_iso_or_equiv
_atom_site_adp_type
_atom_site_occupancy
_atom_site_symmetry_multiplicity
_atom_site_calc_flag
_atom_site_refinement_flags
Cu1 Cu -0.14754(10) 0.92048(8) 0.14447(9) 0.0454(3) Uani 1 1 d .
Cu2 Cu -0.27298(13) 1.0000 0.05463(13) 0.0460(5) Uani 1 2 d S
Cu3 Cu 0.10320(14) 1.0000 0.00017(13) 0.0490(5) Uani 1 2 d S
Cu4 Cu -0.03729(10) 0.62093(7) 0.41510(9) 0.0470(3) Uani 1 1 d .
Cu5 Cu 0.0787(4) 0.5000 0.4074(4) 0.0692(14) Uiso 0.50 2 d SP
Cu5' Cu 0.0636(3) 0.5000 0.4469(4) 0.0593(12) Uiso 0.50 2 d SP
I1 I -0.26902(6) 1.0000 0.23576(6) 0.0392(2) Uani 1 2 d S
I2 I -0.20153(5) 0.86854(4) -0.01358(5) 0.0431(2) Uani 1 1 d .
I3 I 0.01369(6) 1.0000 0.14786(6) 0.0379(2) Uani 1 2 d S
I4 I -0.07573(8) 0.5000 0.31572(7) 0.0504(3) Uani 1 2 d S
I5 I 0.14581(5) 0.36768(4) 0.44856(5) 0.0453(2) Uani 1 1 d .
N1 N -0.0730(6) 0.7124(5) 0.3291(5) 0.044(2) Uani 1 1 d .
N2 N -0.4128(8) 1.0000 0.0194(8) 0.042(3) Uani 1 2 d S
N3 N -0.1152(6) 0.8268(5) 0.2253(5) 0.0399(19) Uani 1 1 d .
C1 C -0.0155(9) 0.7119(7) 0.2500(8) 0.055(3) Uani 1 1 d .
H1A H -0.0245 0.6641 0.2181 0.080 Uiso 1 1 calc .
H1B H 0.0487 0.7155 0.2687 0.080 Uiso 1 1 calc .
C2 C -0.0566(9) 0.7865(6) 0.3759(7) 0.051(3) Uani 1 1 d .
H2A H 0.0075 0.7902 0.3949 0.080 Uiso 1 1 calc .
H2B H -0.0934 0.7886 0.4285 0.080 Uiso 1 1 calc .
C3 C -0.1711(8) 0.7100(7) 0.2983(8) 0.054(3) Uani 1 1 d .
H3A H -0.2098 0.7114 0.3495 0.080 Uiso 1 1 calc .
H3B H -0.1831 0.6623 0.2670 0.080 Uiso 1 1 calc .
C4 C -0.0407(8) 0.7797(7) 0.1874(7) 0.053(3) Uani 1 1 d .
H4A H 0.0131 0.8113 0.1794 0.080 Uiso 1 1 calc .
H4B H -0.0609 0.7603 0.1295 0.080 Uiso 1 1 calc .
C5 C -0.0821(9) 0.8540(6) 0.3141(7) 0.049(3) Uani 1 1 d .
H5A H -0.1297 0.8844 0.3406 0.080 Uiso 1 1 calc .
H5B H -0.0287 0.8864 0.3075 0.080 Uiso 1 1 calc .
C6 C -0.1957(8) 0.7765(6) 0.2374(7) 0.046(3) Uani 1 1 d .
H6A H -0.2173 0.7570 0.1800 0.080 Uiso 1 1 calc .
H6B H -0.2450 0.8059 0.2625 0.080 Uiso 1 1 calc .
C7 C -0.4443(18) 0.9287(17) -0.0358(19) 0.027(6) Uiso 0.30 1 d P
C8 C -0.4557(16) 0.9280(14) 0.0616(17) 0.086(7) Uiso 0.70 1 d P
C8' C -0.472(2) 0.986(3) 0.099(2) 0.057(11) Uiso 0.30 1 d P
C7' C -0.423(2) 1.0000 -0.070(2) 0.036(7) Uiso 0.40 2 d SP

loop_
_atom_site_aniso_label
_atom_site_aniso_U_11
_atom_site_aniso_U_22
_atom_site_aniso_U_33
_atom_site_aniso_U_23
_atom_site_aniso_U_13
_atom_site_aniso_U_12
Cu1 0.0651(9) 0.0338(7) 0.0375(7) 0.0093(6) 0.0030(6) 0.0055(6)
Cu2 0.0446(11) 0.0511(12) 0.0426(11) 0.000 0.0029(8) 0.000
Cu3 0.0622(12) 0.0457(11) 0.0403(10) 0.000 0.0184(9) 0.000
Cu4 0.0699(9) 0.0327(7) 0.0387(7) 0.0064(6) 0.0052(6) 0.0062(6)
I1 0.0470(5) 0.0426(5) 0.0286(4) 0.000 0.0082(4) 0.000
I2 0.0546(4) 0.0341(4) 0.0408(4) -0.0074(3) 0.0044(3) -0.0043(3)
I3 0.0430(5) 0.0413(5) 0.0299(4) 0.000 0.0071(4) 0.000
I4 0.0819(8) 0.0300(5) 0.0390(5) 0.000 -0.0019(5) 0.000
I5 0.0564(4) 0.0401(4) 0.0399(4) 0.0041(3) 0.0123(3) 0.0043(3)
N1 0.075(6) 0.029(5) 0.027(4) 0.004(4) 0.002(4) 0.003(4)
N2 0.045(7) 0.050(8) 0.032(6) 0.000 0.009(5) 0.000
N3 0.059(5) 0.028(4) 0.034(4) 0.004(4) 0.010(4) 0.004(4)
C1 0.079(8) 0.048(7) 0.041(6) 0.009(5) 0.020(6) 0.015(6)
C2 0.085(8) 0.029(6) 0.038(6) 0.007(5) 0.001(5) 0.004(5)
C3 0.061(7) 0.042(7) 0.057(7) 0.016(6) 0.003(6) -0.011(5)
C4 0.070(8) 0.049(7) 0.042(6) 0.011(5) 0.020(5) 0.014(6)
C5 0.086(8) 0.029(6) 0.032(5) 0.004(4) -0.007(5) -0.004(5)
C6 0.057(7) 0.042(6) 0.039(6) 0.016(5) -0.001(5) -0.001(5)

loop_
_atom_type_symbol
_atom_type_description
_atom_type_scat_dispersion_real
_atom_type_scat_dispersion_imag
_atom_type_scat_source
C C 0.0033 0.0016 'International Tables Vol C Tables 4.2.6.8 and 6.1.1.4'
H H 0.0000 0.0000 'International Tables Vol C Tables 4.2.6.8 and 6.1.1.4'
N N 0.0061 0.0033 'International Tables Vol C Tables 4.2.6.8 and 6.1.1.4'
Cu Cu 0.3201 1.2651 'International Tables Vol C Tables 4.2.6.8 and 6.1.1.4'
I I -0.4742 1.8119 'International Tables Vol C Tables 4.2.6.8 and 6.1.1.4'

loop_
_geom_angle_atom_site_label_1
_geom_angle_atom_site_label_2
_geom_angle_atom_site_label_3
_geom_angle
_geom_angle_site_symmetry_1
_geom_angle_site_symmetry_3
N3 Cu1 Cu2 148.6(3) . .
N3 Cu1 I2 108.1(2) . .
Cu2 Cu1 I2 62.54(5) . .
N3 Cu1 I1 104.4(2) . .
Cu2 Cu1 I1 61.85(5) . .
I2 Cu1 I1 117.41(6) . .
N3 Cu1 Cu3 145.7(2) . 5_575
Cu2 Cu1 Cu3 59.45(7) . 5_575
I2 Cu1 Cu3 61.28(5) . 5_575
I1 Cu1 Cu3 109.31(6) . 5_575
N3 Cu1 I3 102.2(3) . .
Cu2 Cu1 I3 108.83(6) . .
I2 Cu1 I3 114.94(6) . .
I1 Cu1 I3 108.12(5) . .
Cu3 Cu1 I3 61.29(6) 5_575 .
N3 Cu1 Cu1 141.8(2) . 6_575
Cu2 Cu1 Cu1 58.13(4) . 6_575
I2 Cu1 Cu1 110.11(3) . 6_575
I1 Cu1 Cu1 58.61(3) . 6_575
Cu3 Cu1 Cu1 58.76(4) 5_575 6_575
I3 Cu1 Cu1 59.38(3) . 6_575
N2 Cu2 Cu1 141.70(18) . 6_575
N2 Cu2 Cu1 141.70(18) . .
Cu1 Cu2 Cu1 63.73(8) 6_575 .
N2 Cu2 Cu3 147.1(3) . 5_575
Cu1 Cu2 Cu3 61.17(6) 6_575 5_575
Cu1 Cu2 Cu3 61.17(6) . 5_575
N2 Cu2 I1 103.9(3) . .
Cu1 Cu2 I1 59.72(5) 6_575 .
Cu1 Cu2 I1 59.72(5) . .
Cu3 Cu2 I1 108.99(9) 5_575 .
N2 Cu2 I2 106.58(16) . 6_575
Cu1 Cu2 I2 58.87(4) 6_575 6_575
Cu1 Cu2 I2 111.68(7) . 6_575
Cu3 Cu2 I2 60.61(4) 5_575 6_575
I1 Cu2 I2 112.33(5) . 6_575
N2 Cu2 I2 106.58(16) . .
Cu1 Cu2 I2 111.68(7) 6_575 .
Cu1 Cu2 I2 58.87(4) . .
Cu3 Cu2 I2 60.61(4) 5_575 .
I1 Cu2 I2 112.33(5) . .
I2 Cu2 I2 114.18(7) 6_575 .
I3 Cu3 Cu2 140.10(10) . 5_575
I3 Cu3 Cu1 146.23(5) . 5_575
Cu2 Cu3 Cu1 59.38(6) 5_575 5_575
I3 Cu3 Cu1 146.23(5) . 2
Cu2 Cu3 Cu1 59.38(6) 5_575 2
Cu1 Cu3 Cu1 62.47(7) 5_575 2
I3 Cu3 I2 102.39(5) . 5_575
Cu2 Cu3 I2 61.56(4) 5_575 5_575
Cu1 Cu3 I2 58.64(4) 5_575 5_575
Cu1 Cu3 I2 111.00(7) 2 5_575
I3 Cu3 I2 102.39(5) . 2
Cu2 Cu3 I2 61.56(4) 5_575 2
Cu1 Cu3 I2 111.00(7) 5_575 2
Cu1 Cu3 I2 58.64(4) 2 2
I2 Cu3 I2 115.84(8) 5_575 2
I3 Cu3 I3 111.98(8) . 5_575
Cu2 Cu3 I3 107.92(8) 5_575 5_575
Cu1 Cu3 I3 60.22(5) 5_575 5_575
Cu1 Cu3 I3 60.22(5) 2 5_575
I2 Cu3 I3 111.73(5) 5_575 5_575
I2 Cu3 I3 111.73(5) 2 5_575
I3 Cu3 Cu3 58.23(7) . 5_575
Cu2 Cu3 Cu3 161.67(13) 5_575 5_575
Cu1 Cu3 Cu3 105.52(10) 5_575 5_575
Cu1 Cu3 Cu3 105.52(10) 2 5_575
I2 Cu3 Cu3 121.73(4) 5_575 5_575
I2 Cu3 Cu3 121.73(4) 2 5_575
I3 Cu3 Cu3 53.75(7) 5_575 5_575
N1 Cu4 Cu5' 148.4(3) . .
N1 Cu4 I4 102.5(2) . .
Cu5' Cu4 I4 64.05(11) . .
N1 Cu4 I5 106.1(2) . 5_566
Cu5' Cu4 I5 105.49(13) . 5_566
I4 Cu4 I5 112.31(6) . 5_566
N1 Cu4 I5 106.2(3) . 6_565
Cu5' Cu4 I5 58.65(9) . 6_565
I4 Cu4 I5 110.69(6) . 6_565
I5 Cu4 I5 117.58(6) 5_566 6_565
N1 Cu4 Cu5 134.8(3) . .
Cu5' Cu4 Cu5 13.67(14) . .
I4 Cu4 Cu5 58.10(11) . .
I5 Cu4 Cu5 118.87(14) 5_566 .
I5 Cu4 Cu5 56.85(10) 6_565 .
N1 Cu4 Cu4 130.7(2) . 2_556
Cu5' Cu4 Cu4 68.05(12) . 2_556
I4 Cu4 Cu4 126.71(4) . 2_556
I5 Cu4 Cu4 60.31(5) 5_566 2_556
I5 Cu4 Cu4 57.99(6) 6_565 2_556
Cu5 Cu4 Cu4 79.18(14) . 2_556
N1 Cu4 Cu5' 157.6(3) . 5_566
Cu5' Cu4 Cu5' 52.1(2) . 5_566
I4 Cu4 Cu5' 78.34(9) . 5_566
I5 Cu4 Cu5' 54.59(9) 5_566 5_566
I5 Cu4 Cu5' 94.12(10) 6_565 5_566
Cu5 Cu4 Cu5' 64.82(17) . 5_566
Cu4 Cu4 Cu5' 53.88(9) 2_556 5_566
Cu5' Cu5 I5 85.2(4) . 6_565
Cu5' Cu5 I5 85.2(4) . .
I5 Cu5 I5 127.5(2) 6_565 .
Cu5' Cu5 I4 100.1(8) . .
I5 Cu5 I4 116.23(11) 6_565 .
I5 Cu5 I4 116.23(11) . .
Cu5' Cu5 Cu4 74.1(4) . 6_565
I5 Cu5 Cu4 157.1(3) 6_565 6_565
I5 Cu5 Cu4 61.47(5) . 6_565
I4 Cu5 Cu4 59.54(11) . 6_565
Cu5' Cu5 Cu4 74.1(4) . .
I5 Cu5 Cu4 61.47(5) 6_565 .
I5 Cu5 Cu4 157.1(3) . .
I4 Cu5 Cu4 59.54(11) . .
Cu4 Cu5 Cu4 102.46(19) 6_565 .
Cu5 Cu5' Cu5' 151.9(9) . 5_566
Cu5 Cu5' I5 80.6(3) . 6_565
Cu5' Cu5' I5 110.28(16) 5_566 6_565
Cu5 Cu5' I5 80.6(3) . .
Cu5' Cu5' I5 110.28(16) 5_566 .
I5 Cu5' I5 125.26(19) 6_565 .
Cu5 Cu5' Cu4 92.2(5) . 6_565
Cu5' Cu5' Cu4 71.96(14) 5_566 6_565
I5 Cu5' Cu4 167.7(2) 6_565 6_565
I5 Cu5' Cu4 62.52(4) . 6_565
Cu5 Cu5' Cu4 92.2(5) . .
Cu5' Cu5' Cu4 71.96(14) 5_566 .
I5 Cu5' Cu4 62.52(4) 6_565 .
I5 Cu5' Cu4 167.7(2) . .
Cu4 Cu5' Cu4 108.18(18) 6_565 .
Cu5 Cu5' I4 66.8(7) . .
Cu5' Cu5' I4 85.1(2) 5_566 .
I5 Cu5' I4 109.32(13) 6_565 .
I5 Cu5' I4 109.32(13) . .
Cu4 Cu5' I4 58.47(10) 6_565 .
Cu4 Cu5' I4 58.47(10) . .
Cu5 Cu5' Cu4 134.34(16) . 2_556
Cu5' Cu5' Cu4 55.90(14) 5_566 2_556
I5 Cu5' Cu4 55.73(6) 6_565 2_556
I5 Cu5' Cu4 133.6(2) . 2_556
Cu4 Cu5' Cu4 127.9(2) 6_565 2_556
Cu4 Cu5' Cu4 58.07(8) . 2_556
I4 Cu5' Cu4 112.58(13) . 2_556
Cu5 Cu5' Cu4 134.34(15) . 5_566
Cu5' Cu5' Cu4 55.90(14) 5_566 5_566
I5 Cu5' Cu4 133.6(2) 6_565 5_566
I5 Cu5' Cu4 55.73(6) . 5_566
Cu4 Cu5' Cu4 58.07(8) 6_565 5_566
Cu4 Cu5' Cu4 127.9(2) . 5_566
I4 Cu5' Cu4 112.58(13) . 5_566
Cu4 Cu5' Cu4 89.72(17) 2_556 5_566
Cu1 I1 Cu1 62.78(6) 6_575 .
Cu1 I1 Cu2 58.43(5) 6_575 .
Cu1 I1 Cu2 58.43(5) . .
Cu1 I2 Cu3 60.09(5) . 5_575
Cu1 I2 Cu2 58.59(5) . .
Cu3 I2 Cu2 57.83(5) 5_575 .
Cu3 I3 Cu1 116.00(6) . .
Cu3 I3 Cu1 116.00(6) . 6_575
Cu1 I3 Cu1 61.24(6) . 6_575
Cu3 I3 Cu3 68.02(8) . 5_575
Cu1 I3 Cu3 58.49(5) . 5_575
Cu1 I3 Cu3 58.49(5) 6_575 5_575
Cu5 I4 Cu4 62.35(7) . .
Cu5 I4 Cu4 62.35(7) . 6_565
Cu4 I4 Cu4 106.49(7) . 6_565
Cu5 I4 Cu5' 13.12(14) . .
Cu4 I4 Cu5' 57.48(5) . .
Cu4 I4 Cu5' 57.48(5) 6_565 .
Cu5 I5 Cu5' 14.21(14) . .
Cu5 I5 Cu4 83.49(15) . 5_566
Cu5' I5 Cu4 69.68(13) . 5_566
Cu5 I5 Cu4 61.68(12) . 6_565
Cu5' I5 Cu4 58.84(10) . 6_565
Cu4 I5 Cu4 61.70(6) 5_566 6_565
C1 N1 C3 108.3(9) . .
C1 N1 C2 107.5(9) . .
C3 N1 C2 107.9(9) . .
C1 N1 Cu4 110.8(7) . .
C3 N1 Cu4 112.5(6) . .
C2 N1 Cu4 109.7(6) . .
C7' N2 C8' 137(2) . 6_575
C7' N2 C8' 137(2) . .
C8' N2 C8' 19(4) 6_575 .
C7' N2 C8 112.0(13) . .
C8' N2 C8 64(2) 6_575 .
C8' N2 C8 45(2) . .
C7' N2 C8 112.0(13) . 6_575
C8' N2 C8 45(2) 6_575 6_575
C8' N2 C8 64(2) . 6_575
C8 N2 C8 108(2) . 6_575
C7' N2 C7 56.4(12) . 6_575
C8' N2 C7 97(2) 6_575 6_575
C8' N2 C7 113(2) . 6_575
C8 N2 C7 138.7(16) . 6_575
C8 N2 C7 56.9(14) 6_575 6_575
C7' N2 C7 56.4(12) . .
C8' N2 C7 113(2) 6_575 .
C8' N2 C7 97(2) . .
C8 N2 C7 56.9(14) . .
C8 N2 C7 138.7(16) 6_575 .
C7 N2 C7 106(2) 6_575 .
C7' N2 Cu2 109.3(16) . .
C8' N2 Cu2 112.2(14) 6_575 .
C8' N2 Cu2 112.2(14) . .
C8 N2 Cu2 107.5(10) . .
C8 N2 Cu2 107.5(10) 6_575 .
C7 N2 Cu2 113.7(11) 6_575 .
C7 N2 Cu2 113.7(11) . .
C5 N3 C6 108.3(8) . .
C5 N3 C4 107.7(9) . .
C6 N3 C4 108.0(8) . .
C5 N3 Cu1 109.5(6) . .
C6 N3 Cu1 111.9(6) . .
C4 N3 Cu1 111.3(6) . .
N1 C1 C4 110.9(9) . .
N1 C1 H1A 109.5 . .
C4 C1 H1A 109.5 . .
N1 C1 H1B 109.5 . .
C4 C1 H1B 109.5 . .
H1A C1 H1B 108.1 . .
N1 C2 C5 110.4(9) . .
N1 C2 H2A 109.6 . .
C5 C2 H2A 109.6 . .
N1 C2 H2B 109.6 . .
C5 C2 H2B 109.6 . .
H2A C2 H2B 108.1 . .
N1 C3 C6 111.8(9) . .
N1 C3 H3A 109.3 . .
C6 C3 H3A 109.3 . .
N1 C3 H3B 109.3 . .
C6 C3 H3B 109.3 . .
H3A C3 H3B 107.9 . .
N3 C4 C1 110.5(8) . .
N3 C4 H4A 109.6 . .
C1 C4 H4A 109.6 . .
N3 C4 H4B 109.6 . .
C1 C4 H4B 109.6 . .
H4A C4 H4B 108.1 . .
N3 C5 C2 111.3(9) . .
N3 C5 H5A 109.4 . .
C2 C5 H5A 109.4 . .
N3 C5 H5B 109.4 . .
C2 C5 H5B 109.4 . .
H5A C5 H5B 108.0 . .
N3 C6 C3 110.9(9) . .
N3 C6 H6A 109.5 . .
C3 C6 H6A 109.5 . .
N3 C6 H6B 109.5 . .
C3 C6 H6B 109.5 . .
H6A C6 H6B 108.0 . .
C7' C7 C8 114(3) . .
C7' C7 C8 98(2) . 2_455
C8 C7 C8 97(2) . 2_455
C7' C7 N2 54.1(18) . .
C8 C7 N2 61.3(15) . .
C8 C7 N2 114(2) 2_455 .
C7' C7 C8' 58(2) . 2_455
C8 C7 C8' 115(2) . 2_455
C8 C7 C8' 40.4(17) 2_455 2_455
N2 C7 C8' 91(2) . 2_455
C7' C7 C7 113.4(18) . 2_455
C8 C7 C7 48.6(15) . 2_455
C8 C7 C7 48.0(15) 2_455 2_455
N2 C7 C7 86.7(15) . 2_455
C8' C7 C7 74.7(18) 2_455 2_455
C8' C8 C7 119(3) . .
C8' C8 C7 85(2) . 2_455
C7 C8 C7 83(2) . 2_455
C8' C8 N2 66(2) . .
C7 C8 N2 61.9(15) . .
C7 C8 N2 107.0(19) 2_455 .
C8' C8 C8' 9(2) . 6_575
C7 C8 C8' 111(2) . 6_575
C7 C8 C8' 86(2) 2_455 6_575
N2 C8 C8' 57.0(17) . 6_575
C8' C8' C8 149(2) 6_575 .
C8' C8' N2 80.7(19) 6_575 .
C8 C8' N2 69(2) . .
C8' C8' C7' 81.1(18) 6_575 5_475
C8 C8' C7' 102(3) . 5_475
N2 C8' C7' 109(3) . 5_475
C8' C8' C8 22.2(16) 6_575 6_575
C8 C8' C8 126(3) . 6_575
N2 C8' C8 59.0(18) . 6_575
C7' C8' C8 85(2) 5_475 6_575
C8' C8' C7 123.4(17) 6_575 2_455
C8 C8' C7 55(2) . 2_455
N2 C8' C7 94(2) . 2_455
C7' C8' C7 47.5(14) 5_475 2_455
C8 C8' C7 116(2) 6_575 2_455
N2 C7' C7 69.5(19) . 6_575
N2 C7' C7 69.5(19) . .
C7 C7' C7 128(4) 6_575 .
N2 C7' C8' 110(3) . 5_475
C7 C7' C8' 75(2) 6_575 5_475
C7 C7' C8' 91(3) . 5_475
N2 C7' C8' 110(3) . 2_455
C7 C7' C8' 91(3) 6_575 2_455
C7 C7' C8' 75(2) . 2_455
C8' C7' C8' 18(4) 5_475 2_455

loop_
_geom_bond_atom_site_label_1
_geom_bond_atom_site_label_2
_geom_bond_distance
_geom_bond_site_symmetry_2
Cu1 N3 2.083(8) .
Cu1 Cu2 2.631(2) .
Cu1 I2 2.6389(16) .
Cu1 I1 2.6668(16) .
Cu1 Cu3 2.679(2) 5_575
Cu1 I3 2.7272(17) .
Cu1 Cu1 2.778(3) 6_575
Cu2 N2 2.086(12) .
Cu2 Cu1 2.631(2) 6_575
Cu2 Cu3 2.633(3) 5_575
Cu2 I1 2.723(2) .
Cu2 I2 2.7354(13) 6_575
Cu2 I2 2.7354(13) .
Cu3 I3 2.614(2) .
Cu3 Cu2 2.633(3) 5_575
Cu3 Cu1 2.679(2) 5_575
Cu3 Cu1 2.679(2) 2
Cu3 I2 2.7103(13) 5_575
Cu3 I2 2.7103(13) 2
Cu3 I3 2.756(2) 5_575
Cu3 Cu3 3.006(4) 5_575
Cu4 N1 2.109(8) .
Cu4 Cu5' 2.608(3) .
Cu4 I4 2.6368(16) .
Cu4 I5 2.6392(17) 5_566
Cu4 I5 2.7041(17) 6_565
Cu4 Cu5 2.710(4) .
Cu4 Cu4 2.741(3) 2_556
Cu4 Cu5' 2.995(4) 5_566
Cu5 Cu5' 0.641(7) .
Cu5 I5 2.577(3) 6_565
Cu5 I5 2.577(3) .
Cu5 I4 2.597(6) .
Cu5 Cu4 2.710(4) 6_565
Cu5' Cu5' 2.487(11) 5_566
Cu5' I5 2.603(2) 6_565
Cu5' I5 2.603(2) .
Cu5' Cu4 2.608(3) 6_565
Cu5' I4 2.782(5) .
Cu5' Cu4 2.995(4) 2_556
Cu5' Cu4 2.995(4) 5_566
I1 Cu1 2.6668(17) 6_575
I2 Cu3 2.7103(14) 5_575
I3 Cu1 2.7272(17) 6_575
I3 Cu3 2.756(2) 5_575
I4 Cu4 2.6368(16) 6_565
I5 Cu4 2.6392(17) 5_566
I5 Cu4 2.7041(17) 6_565
N1 C1 1.478(13) .
N1 C3 1.488(15) .
N1 C2 1.488(14) .
N2 C7' 1.35(4) .
N2 C8' 1.52(4) 6_575
N2 C8' 1.52(4) .
N2 C8 1.55(3) .
N2 C8 1.55(3) 6_575
N2 C7 1.56(3) 6_575
N2 C7 1.56(3) .
N3 C5 1.481(13) .
N3 C6 1.482(14) .
N3 C4 1.491(13) .
C1 C4 1.549(16) .
C1 H1A 0.9700 .
C1 H1B 0.9700 .
C2 C5 1.540(14) .
C2 H2A 0.9700 .
C2 H2B 0.9700 .
C3 C6 1.515(15) .
C3 H3A 0.9700 .
C3 H3B 0.9700 .
C4 H4A 0.9700 .
C4 H4B 0.9700 .
C5 H5A 0.9700 .
C5 H5B 0.9700 .
C6 H6A 0.9700 .
C6 H6B 0.9700 .
C7 C7' 1.39(3) .
C7 C8 1.48(4) .
C7 C8 1.49(3) 2_455
C7 C8' 1.82(5) 2_455
C7 C7 1.98(6) 2_455
C8 C8' 1.18(5) .
C8 C7 1.49(3) 2_455
C8 C8' 1.62(6) 6_575
C8' C8' 0.49(10) 6_575
C8' C7' 1.59(5) 5_475
C8' C8 1.62(6) 6_575
C8' C7 1.82(5) 2_455
C7' C7 1.39(3) 6_575
C7' C8' 1.59(5) 5_475
C7' C8' 1.59(5) 2_455
